data_7031360
loop_
_publ_author_name
'Chen, Mingwei'
'Wang, Yuzhong'
'Gilliard, Robert J.'
Jr,
'Wei, Pingrong'
'Schwartz, Nichole A.'
'Robinson, Gregory H.'

_publ_section_title
;
 Synthesis and molecular structure of an abnormal carbene-gallium chloride
 complex.
;
_journal_issue 38
_journal_name_full 'Dalton transactions (Cambridge, England : 2003)'
_journal_page_first 14211
_journal_page_last 14214
_journal_paper_doi 10.1039/c4dt00933a
_journal_volume 43
_journal_year 2014
_chemical_formula_sum 'C31 H44 Cl3 Ga N2 O'
_chemical_formula_weight 636.75
_chemical_name_systematic
;
 ?
;
_space_group_crystal_system orthorhombic
_space_group_IT_number 61
_space_group_name_Hall '-P 2ac 2ab'
_space_group_name_H-M_alt 'P b c a'
_symmetry_space_group_name_Hall '-P 2ac 2ab'
_symmetry_space_group_name_H-M 'P b c a'
_atom_sites_solution_hydrogens mixed
_audit_creation_method SHELXL-2013
_cell_angle_alpha 90
_cell_angle_beta 90
_cell_angle_gamma 90
_cell_formula_units_Z 8
_cell_length_a 11.4236(6)
_cell_length_b 20.7234(11)
_cell_length_c 29.0681(16)
_cell_measurement_reflns_used 9930
_cell_measurement_temperature 296(2)
_cell_measurement_theta_max 21.64
_cell_measurement_theta_min 2.27
_cell_volume 6881.5(6)
_computing_cell_refinement 'Bruker SAINT'
_computing_data_collection 'Bruker APEX2'
_computing_data_reduction 'Bruker SAINT'
_computing_molecular_graphics 'Bruker SHELXTL'
_computing_publication_material 'Bruker SHELXTL'
_computing_structure_refinement 'SHELXL-2013 (Sheldrick, 2013)'
_computing_structure_solution 'SHELXS-97 (Sheldrick 2008)'
_diffrn_ambient_temperature 296(2)
_diffrn_measured_fraction_theta_full 1.000
_diffrn_measured_fraction_theta_max 0.999
_diffrn_measurement_device_type 'Bruker SMART APEX-II CCD'
_diffrn_measurement_method 'OMEGA SCAN'
_diffrn_radiation_type MoK\a
_diffrn_radiation_wavelength 0.71073
_diffrn_reflns_av_R_equivalents 0.0612
_diffrn_reflns_av_unetI/netI 0.0276
_diffrn_reflns_Laue_measured_fraction_full 1.000
_diffrn_reflns_Laue_measured_fraction_max 0.999
_diffrn_reflns_limit_h_max 14
_diffrn_reflns_limit_h_min -14
_diffrn_reflns_limit_k_max 25
_diffrn_reflns_limit_k_min -25
_diffrn_reflns_limit_l_max 36
_diffrn_reflns_limit_l_min -36
_diffrn_reflns_number 80139
_diffrn_reflns_point_group_measured_fraction_full 1.000
_diffrn_reflns_point_group_measured_fraction_max 0.999
_diffrn_reflns_theta_full 25.242
_diffrn_reflns_theta_max 26.448
_diffrn_reflns_theta_min 1.965
_exptl_absorpt_coefficient_mu 1.057
_exptl_absorpt_correction_T_max 0.7454
_exptl_absorpt_correction_T_min 0.6288
_exptl_absorpt_correction_type multi-scan
_exptl_absorpt_process_details 'BRUKER SADABS'
_exptl_crystal_colour colorless
_exptl_crystal_density_diffrn 1.229
_exptl_crystal_description plate
_exptl_crystal_F_000 2672
_exptl_crystal_size_max 0.250
_exptl_crystal_size_mid 0.140
_exptl_crystal_size_min 0.090
_refine_diff_density_max 0.561
_refine_diff_density_min -0.334
_refine_diff_density_rms 0.052
_refine_ls_extinction_method none
_refine_ls_goodness_of_fit_ref 1.016
_refine_ls_hydrogen_treatment mixed
_refine_ls_matrix_type full
_refine_ls_number_parameters 347
_refine_ls_number_reflns 7085
_refine_ls_number_restraints 0
_refine_ls_restrained_S_all 1.016
_refine_ls_R_factor_all 0.0826
_refine_ls_R_factor_gt 0.0470
_refine_ls_shift/su_max 0.000
_refine_ls_shift/su_mean 0.000
_refine_ls_structure_factor_coef Fsqd
_refine_ls_weighting_details 'w=1/[\s^2^(Fo^2^)+(0.0642P)^2^+4.3720P] where P=(Fo^2^+2Fc^2^)/3'
_refine_ls_weighting_scheme calc
_refine_ls_wR_factor_gt 0.1181
_refine_ls_wR_factor_ref 0.1391
_reflns_Friedel_coverage 0.000
_reflns_number_gt 4600
_reflns_number_total 7085
_reflns_threshold_expression 'I > 2\s(I)'
_cod_data_source_file c4dt00933a2.cif
_cod_data_source_block j1
_cod_depositor_comments 'Adding full bibliography for 7031359--7031361.cif.'
_cod_database_code 7031360
_shelx_space_group_comment
;
The symmetry employed for this shelxl refinement is uniquely defined
by the following loop, which should always be used as a source of
symmetry information in preference to the above space-group names.
They are only intended as comments.
;
_shelx_estimated_absorpt_t_min 0.778
_shelx_estimated_absorpt_t_max 0.911
_shelxl_version_number 2013-3

loop_
_space_group_symop_operation_xyz
'x, y, z'
'-x+1/2, -y, z+1/2'
'-x, y+1/2, -z+1/2'
'x+1/2, -y+1/2, -z'
'-x, -y, -z'
'x-1/2, y, -z-1/2'
'x, -y-1/2, z-1/2'
'-x-1/2, y-1/2, z'

loop_
_atom_site_label
_atom_site_type_symbol
_atom_site_fract_x
_atom_site_fract_y
_atom_site_fract_z
_atom_site_U_iso_or_equiv
_atom_site_adp_type
_atom_site_occupancy
_atom_site_site_symmetry_order
_atom_site_calc_flag
_atom_site_refinement_flags_posn
_atom_site_refinement_flags_adp
Ga1 Ga 0.12646(3) 0.16576(2) 0.37129(2) 0.05461(13) Uani 1 1 d . .
Cl1 Cl 0.11541(12) 0.12208(6) 0.43876(4) 0.1013(4) Uani 1 1 d . .
Cl2 Cl 0.30755(10) 0.19452(6) 0.35818(6) 0.1082(5) Uani 1 1 d . .
Cl3 Cl 0.07609(13) 0.09315(6) 0.32241(4) 0.1079(4) Uani 1 1 d . .
N1 N 0.0001(2) 0.35048(10) 0.34882(8) 0.0431(5) Uani 1 1 d . .
N2 N -0.0769(2) 0.26387(11) 0.37665(8) 0.0444(6) Uani 1 1 d . .
C1 C -0.0962(3) 0.32560(14) 0.36666(10) 0.0454(7) Uani 1 1 d . .
H1A H -0.166(3) 0.3475(16) 0.3724(10) 0.061(10) Uiso 1 1 d . .
C2 C 0.0840(3) 0.30260(13) 0.34777(11) 0.0466(7) Uani 1 1 d . .
H2A H 0.1601 0.3075 0.3369 0.056 Uiso 1 1 calc R U
C3 C 0.0386(3) 0.24755(13) 0.36505(10) 0.0455(7) Uani 1 1 d . .
C4 C -0.1676(3) 0.22213(14) 0.39557(12) 0.0542(8) Uani 1 1 d . .
C5 C -0.2434(3) 0.19210(17) 0.36507(14) 0.0682(10) Uani 1 1 d . .
C6 C -0.3338(4) 0.1557(2) 0.3845(2) 0.0939(14) Uani 1 1 d . .
H6A H -0.3867 0.1344 0.3655 0.113 Uiso 1 1 calc R U
C7 C -0.3449(5) 0.1510(3) 0.4302(2) 0.1081(17) Uani 1 1 d . .
H7A H -0.4064 0.1269 0.4421 0.130 Uiso 1 1 calc R U
C8 C -0.2698(5) 0.1803(2) 0.45990(17) 0.0964(15) Uani 1 1 d . .
H8A H -0.2804 0.1755 0.4914 0.116 Uiso 1 1 calc R U
C9 C -0.1752(3) 0.21806(17) 0.44315(13) 0.0670(9) Uani 1 1 d . .
C10 C -0.0920(4) 0.25281(19) 0.47522(12) 0.0760(11) Uani 1 1 d . .
H10A H -0.0169 0.2571 0.4593 0.091 Uiso 1 1 calc R U
C11 C -0.1366(5) 0.3208(2) 0.48566(18) 0.1102(17) Uani 1 1 d . .
H11A H -0.1504 0.3433 0.4573 0.165 Uiso 1 1 calc R U
H11B H -0.0791 0.3436 0.5034 0.165 Uiso 1 1 calc R U
H11C H -0.2082 0.3181 0.5028 0.165 Uiso 1 1 calc R U
C12 C -0.0692(5) 0.2167(3) 0.52050(15) 0.1165(18) Uani 1 1 d . .
H12A H -0.0392 0.1745 0.5139 0.175 Uiso 1 1 calc R U
H12B H -0.1410 0.2130 0.5374 0.175 Uiso 1 1 calc R U
H12C H -0.0130 0.2402 0.5385 0.175 Uiso 1 1 calc R U
C13 C -0.2339(4) 0.1984(2) 0.31344(15) 0.0821(12) Uani 1 1 d . .
H13A H -0.1586 0.2188 0.3064 0.099 Uiso 1 1 calc R U
C14 C -0.2376(5) 0.1331(3) 0.28872(18) 0.1157(17) Uani 1 1 d . .
H14A H -0.1752 0.1062 0.2998 0.174 Uiso 1 1 calc R U
H14B H -0.2286 0.1396 0.2562 0.174 Uiso 1 1 calc R U
H14C H -0.3113 0.1124 0.2946 0.174 Uiso 1 1 calc R U
C15 C -0.3308(6) 0.2424(3) 0.2953(2) 0.141(2) Uani 1 1 d . .
H15A H -0.3264 0.2835 0.3104 0.211 Uiso 1 1 calc R U
H15B H -0.4056 0.2231 0.3013 0.211 Uiso 1 1 calc R U
H15C H -0.3212 0.2483 0.2627 0.211 Uiso 1 1 calc R U
C16 C 0.0169(2) 0.41754(13) 0.33526(10) 0.0455(7) Uani 1 1 d . .
C17 C -0.0295(3) 0.43756(15) 0.29309(12) 0.0564(8) Uani 1 1 d . .
C18 C -0.0074(3) 0.50124(18) 0.28111(13) 0.0701(10) Uani 1 1 d . .
H18A H -0.0367 0.5171 0.2535 0.084 Uiso 1 1 calc R U
C19 C 0.0563(4) 0.54128(17) 0.30890(15) 0.0756(11) Uani 1 1 d . .
H19A H 0.0703 0.5835 0.2997 0.091 Uiso 1 1 calc R U
C20 C 0.0994(3) 0.52022(16) 0.34986(14) 0.0658(9) Uani 1 1 d . .
H20A H 0.1422 0.5483 0.3683 0.079 Uiso 1 1 calc R U
C21 C 0.0803(3) 0.45734(14) 0.36435(11) 0.0515(7) Uani 1 1 d . .
C22 C 0.1286(3) 0.43510(16) 0.41037(12) 0.0642(9) Uani 1 1 d . .
H22A H 0.0993 0.3913 0.4159 0.077 Uiso 1 1 calc R U
C23 C 0.2618(4) 0.4318(3) 0.40946(18) 0.1034(15) Uani 1 1 d . .
H23A H 0.2865 0.4047 0.3845 0.155 Uiso 1 1 calc R U
H23B H 0.2896 0.4142 0.4380 0.155 Uiso 1 1 calc R U
H23C H 0.2931 0.4744 0.4053 0.155 Uiso 1 1 calc R U
C24 C 0.0856(6) 0.4776(3) 0.44963(16) 0.1219(19) Uani 1 1 d . .
H24A H 0.0016 0.4789 0.4494 0.183 Uiso 1 1 calc R U
H24B H 0.1160 0.5205 0.4458 0.183 Uiso 1 1 calc R U
H24C H 0.1122 0.4602 0.4784 0.183 Uiso 1 1 calc R U
C25 C -0.1004(4) 0.3939(2) 0.26201(14) 0.0789(11) Uani 1 1 d . .
H25A H -0.1080 0.3515 0.2768 0.095 Uiso 1 1 calc R U
C26 C -0.0434(5) 0.3850(4) 0.2155(2) 0.171(3) Uani 1 1 d . .
H26A H -0.0908 0.3569 0.1969 0.256 Uiso 1 1 calc R U
H26B H 0.0328 0.3662 0.2194 0.256 Uiso 1 1 calc R U
H26C H -0.0360 0.4261 0.2006 0.256 Uiso 1 1 calc R U
C27 C -0.2195(4) 0.4201(3) 0.2533(2) 0.145(2) Uani 1 1 d . .
H27A H -0.2604 0.4246 0.2820 0.218 Uiso 1 1 calc R U
H27B H -0.2618 0.3912 0.2336 0.218 Uiso 1 1 calc R U
H27C H -0.2132 0.4615 0.2387 0.218 Uiso 1 1 calc R U
O1 O -0.3003(3) 0.41645(16) 0.38211(14) 0.1169(12) Uani 1 1 d . .
C28 C -0.2793(6) 0.4828(3) 0.3850(3) 0.173(3) Uani 1 1 d . .
H28A H -0.3105 0.5046 0.3581 0.207 Uiso 1 1 calc R U
H28B H -0.1958 0.4911 0.3866 0.207 Uiso 1 1 calc R U
C29 C -0.3365(8) 0.5060(4) 0.4262(4) 0.202(4) Uani 1 1 d . .
H29A H -0.3774 0.5460 0.4199 0.243 Uiso 1 1 calc R U
H29B H -0.2793 0.5137 0.4502 0.243 Uiso 1 1 calc R U
C30 C -0.4166(7) 0.4577(4) 0.4401(2) 0.152(3) Uani 1 1 d . .
H30A H -0.4027 0.4456 0.4718 0.182 Uiso 1 1 calc R U
H30B H -0.4964 0.4732 0.4373 0.182 Uiso 1 1 calc R U
C31 C -0.3971(5) 0.4023(3) 0.4095(2) 0.132(2) Uani 1 1 d . .
H31A H -0.3827 0.3636 0.4274 0.158 Uiso 1 1 calc R U
H31B H -0.4655 0.3951 0.3904 0.158 Uiso 1 1 calc R U

loop_
_atom_site_aniso_label
_atom_site_aniso_U_11
_atom_site_aniso_U_22
_atom_site_aniso_U_33
_atom_site_aniso_U_23
_atom_site_aniso_U_13
_atom_site_aniso_U_12
Ga1 0.0607(2) 0.03677(18) 0.0663(2) -0.00533(15) -0.00556(18) 0.00785(16)
Cl1 0.1400(11) 0.0856(7) 0.0783(7) 0.0191(6) -0.0219(7) 0.0164(7)
Cl2 0.0604(6) 0.0720(7) 0.1922(14) -0.0116(7) 0.0153(7) 0.0106(5)
Cl3 0.1369(11) 0.0811(7) 0.1057(9) -0.0469(7) -0.0218(8) 0.0055(7)
N1 0.0441(14) 0.0348(11) 0.0504(14) 0.0054(10) 0.0013(11) 0.0008(10)
N2 0.0418(13) 0.0374(12) 0.0542(15) 0.0027(10) 0.0033(11) -0.0002(10)
C1 0.0421(16) 0.0395(15) 0.0546(18) 0.0038(13) 0.0013(13) 0.0022(12)
C2 0.0427(16) 0.0419(16) 0.0552(18) 0.0018(13) 0.0038(13) 0.0065(13)
C3 0.0495(17) 0.0389(14) 0.0481(16) 0.0009(12) 0.0002(13) 0.0029(13)
C4 0.0538(18) 0.0398(15) 0.069(2) 0.0091(15) 0.0123(16) -0.0014(14)
C5 0.054(2) 0.0539(19) 0.097(3) 0.0035(18) 0.0036(19) -0.0101(16)
C6 0.075(3) 0.079(3) 0.127(4) 0.007(3) 0.009(3) -0.030(2)
C7 0.090(4) 0.102(4) 0.132(5) 0.014(3) 0.030(3) -0.038(3)
C8 0.105(4) 0.095(3) 0.089(3) 0.017(3) 0.037(3) -0.014(3)
C9 0.069(2) 0.057(2) 0.075(2) 0.0085(18) 0.0208(19) 0.0021(17)
C10 0.095(3) 0.076(2) 0.057(2) 0.0071(19) 0.015(2) 0.007(2)
C11 0.146(5) 0.094(3) 0.091(3) -0.018(3) -0.001(3) 0.023(3)
C12 0.166(5) 0.115(4) 0.068(3) 0.021(3) 0.001(3) 0.011(4)
C13 0.077(3) 0.084(3) 0.086(3) 0.001(2) -0.017(2) -0.020(2)
C14 0.126(4) 0.111(4) 0.110(4) -0.027(3) -0.012(3) -0.022(3)
C15 0.158(5) 0.130(5) 0.134(5) 0.014(4) -0.046(4) 0.030(4)
C16 0.0403(15) 0.0381(14) 0.0582(18) 0.0094(13) 0.0060(13) 0.0022(12)
C17 0.0497(18) 0.0535(18) 0.066(2) 0.0145(15) -0.0025(15) 0.0046(15)
C18 0.071(2) 0.063(2) 0.076(2) 0.0289(19) -0.0006(19) 0.0119(18)
C19 0.083(3) 0.0422(18) 0.102(3) 0.022(2) 0.011(2) -0.0025(18)
C20 0.068(2) 0.0460(18) 0.083(3) 0.0045(18) 0.0025(19) -0.0063(16)
C21 0.0494(17) 0.0419(15) 0.063(2) 0.0032(14) 0.0078(15) 0.0002(13)
C22 0.079(2) 0.0527(18) 0.060(2) -0.0014(15) -0.0088(18) -0.0086(18)
C23 0.076(3) 0.121(4) 0.113(4) 0.021(3) -0.023(3) 0.002(3)
C24 0.167(5) 0.128(4) 0.071(3) -0.024(3) 0.002(3) 0.028(4)
C25 0.084(3) 0.082(3) 0.070(2) 0.021(2) -0.025(2) -0.006(2)
C26 0.106(4) 0.251(9) 0.155(6) -0.106(6) 0.001(4) 0.006(5)
C27 0.069(3) 0.217(7) 0.150(5) -0.049(5) -0.029(3) 0.007(4)
O1 0.104(2) 0.087(2) 0.160(3) 0.024(2) 0.058(2) 0.0311(19)
C28 0.163(7) 0.092(4) 0.263(9) 0.029(5) 0.113(6) 0.024(4)
C29 0.173(7) 0.140(6) 0.295(12) -0.068(7) 0.093(8) -0.026(6)
C30 0.159(6) 0.160(6) 0.136(5) -0.017(5) 0.055(5) -0.001(5)
C31 0.094(4) 0.143(5) 0.157(6) 0.002(5) 0.039(4) -0.001(4)

loop_
_atom_type_symbol
_atom_type_description
_atom_type_scat_dispersion_real
_atom_type_scat_dispersion_imag
_atom_type_scat_source
C C 0.0033 0.0016 'International Tables Vol C Tables 4.2.6.8 and 6.1.1.4'
H H 0.0000 0.0000 'International Tables Vol C Tables 4.2.6.8 and 6.1.1.4'
N N 0.0061 0.0033 'International Tables Vol C Tables 4.2.6.8 and 6.1.1.4'
Cl Cl 0.1484 0.1585 'International Tables Vol C Tables 4.2.6.8 and 6.1.1.4'
Ga Ga 0.2307 1.6083 'International Tables Vol C Tables 4.2.6.8 and 6.1.1.4'
O O 0.0106 0.0060 'International Tables Vol C Tables 4.2.6.8 and 6.1.1.4'

loop_
_geom_angle_atom_site_label_1
_geom_angle_atom_site_label_2
_geom_angle_atom_site_label_3
_geom_angle
C3 Ga1 Cl3 113.80(9)
C3 Ga1 Cl1 114.33(9)
Cl3 Ga1 Cl1 106.92(5)
C3 Ga1 Cl2 103.33(9)
Cl3 Ga1 Cl2 109.21(6)
Cl1 Ga1 Cl2 109.10(6)
C1 N1 C2 107.9(2)
C1 N1 C16 126.0(2)
C2 N1 C16 126.0(2)
C1 N2 C3 109.6(2)
C1 N2 C4 122.4(3)
C3 N2 C4 128.0(2)
N1 C1 N2 108.9(3)
C3 C2 N1 109.4(3)
C2 C3 N2 104.3(2)
C2 C3 Ga1 124.3(2)
N2 C3 Ga1 131.4(2)
C5 C4 C9 124.8(3)
C5 C4 N2 118.0(3)
C9 C4 N2 117.2(3)
C4 C5 C6 116.4(4)
C4 C5 C13 123.5(3)
C6 C5 C13 120.0(4)
C7 C6 C5 120.6(5)
C6 C7 C8 122.6(4)
C7 C8 C9 120.5(4)
C4 C9 C8 115.0(4)
C4 C9 C10 123.1(3)
C8 C9 C10 121.9(4)
C9 C10 C12 113.8(4)
C9 C10 C11 110.6(4)
C12 C10 C11 109.6(4)
C5 C13 C14 112.8(4)
C5 C13 C15 110.0(4)
C14 C13 C15 110.2(4)
C17 C16 C21 123.8(3)
C17 C16 N1 118.1(3)
C21 C16 N1 118.1(3)
C16 C17 C18 115.7(3)
C16 C17 C25 123.2(3)
C18 C17 C25 121.1(3)
C19 C18 C17 121.7(3)
C18 C19 C20 121.0(3)
C19 C20 C21 120.7(4)
C16 C21 C20 117.1(3)
C16 C21 C22 123.1(3)
C20 C21 C22 119.7(3)
C21 C22 C24 111.6(3)
C21 C22 C23 111.1(3)
C24 C22 C23 111.1(4)
C27 C25 C17 111.9(4)
C27 C25 C26 106.7(4)
C17 C25 C26 112.1(4)
C31 O1 C28 108.0(4)
O1 C28 C29 107.4(6)
C28 C29 C30 107.1(6)
C31 C30 C29 106.3(5)
O1 C31 C30 107.5(5)

loop_
_geom_bond_atom_site_label_1
_geom_bond_atom_site_label_2
_geom_bond_distance
Ga1 C3 1.978(3)
Ga1 Cl3 2.1480(11)
Ga1 Cl1 2.1636(12)
Ga1 Cl2 2.1864(12)
N1 C1 1.321(4)
N1 C2 1.380(4)
N1 C16 1.457(3)
N2 C1 1.330(4)
N2 C3 1.404(4)
N2 C4 1.457(4)
C2 C3 1.350(4)
C4 C5 1.387(5)
C4 C9 1.388(5)
C5 C6 1.399(6)
C5 C13 1.510(6)
C6 C7 1.337(7)
C7 C8 1.360(7)
C8 C9 1.420(5)
C9 C10 1.514(6)
C10 C12 1.536(5)
C10 C11 1.528(6)
C13 C14 1.533(6)
C13 C15 1.528(6)
C16 C17 1.398(4)
C16 C21 1.386(4)
C17 C18 1.388(5)
C17 C25 1.515(5)
C18 C19 1.368(5)
C19 C20 1.360(5)
C20 C21 1.387(4)
C21 C22 1.518(5)
C22 C24 1.523(5)
C22 C23 1.523(5)
C25 C27 1.486(6)
C25 C26 1.513(7)
O1 C31 1.393(6)
O1 C28 1.399(7)
C28 C29 1.445(9)
C29 C30 1.415(9)
C30 C31 1.469(8)

loop_
_geom_hbond_atom_site_label_D
_geom_hbond_atom_site_label_H
_geom_hbond_atom_site_label_A
_geom_hbond_distance_DH
_geom_hbond_distance_HA
_geom_hbond_distance_DA
_geom_hbond_angle_DHA
C1 H1A O1 0.93(4) 2.12(4) 3.031(4) 167(3)

loop_
_geom_torsion_atom_site_label_1
_geom_torsion_atom_site_label_2
_geom_torsion_atom_site_label_3
_geom_torsion_atom_site_label_4
_geom_torsion
C2 N1 C1 N2 -0.4(3)
C16 N1 C1 N2 -177.0(3)
C3 N2 C1 N1 0.5(3)
C4 N2 C1 N1 -178.0(3)
C1 N1 C2 C3 0.2(3)
C16 N1 C2 C3 176.8(3)
N1 C2 C3 N2 0.1(3)
N1 C2 C3 Ga1 -179.3(2)
C1 N2 C3 C2 -0.3(3)
C4 N2 C3 C2 178.0(3)
C1 N2 C3 Ga1 178.9(2)
C4 N2 C3 Ga1 -2.7(4)
C1 N2 C4 C5 85.2(4)
C3 N2 C4 C5 -93.0(4)
C1 N2 C4 C9 -91.6(4)
C3 N2 C4 C9 90.2(4)
C9 C4 C5 C6 0.4(6)
N2 C4 C5 C6 -176.1(3)
C9 C4 C5 C13 179.0(4)
N2 C4 C5 C13 2.4(5)
C4 C5 C6 C7 0.3(7)
C13 C5 C6 C7 -178.3(5)
C5 C6 C7 C8 -0.8(9)
C6 C7 C8 C9 0.5(9)
C5 C4 C9 C8 -0.6(5)
N2 C4 C9 C8 175.9(3)
C5 C4 C9 C10 -178.7(3)
N2 C4 C9 C10 -2.1(5)
C7 C8 C9 C4 0.1(6)
C7 C8 C9 C10 178.2(4)
C4 C9 C10 C12 -148.3(4)
C8 C9 C10 C12 33.8(5)
C4 C9 C10 C11 87.9(5)
C8 C9 C10 C11 -90.1(5)
C4 C5 C13 C14 130.5(4)
C6 C5 C13 C14 -51.0(6)
C4 C5 C13 C15 -106.0(5)
C6 C5 C13 C15 72.5(5)
C1 N1 C16 C17 -79.3(4)
C2 N1 C16 C17 104.6(3)
C1 N1 C16 C21 102.2(4)
C2 N1 C16 C21 -73.8(4)
C21 C16 C17 C18 0.5(5)
N1 C16 C17 C18 -177.8(3)
C21 C16 C17 C25 -178.9(3)
N1 C16 C17 C25 2.8(5)
C16 C17 C18 C19 0.4(5)
C25 C17 C18 C19 179.8(4)
C17 C18 C19 C20 -0.8(6)
C18 C19 C20 C21 0.3(6)
C17 C16 C21 C20 -1.0(5)
N1 C16 C21 C20 177.3(3)
C17 C16 C21 C22 179.1(3)
N1 C16 C21 C22 -2.6(4)
C19 C20 C21 C16 0.5(5)
C19 C20 C21 C22 -179.5(3)
C16 C21 C22 C24 -123.7(4)
C20 C21 C22 C24 56.3(5)
C16 C21 C22 C23 111.6(4)
C20 C21 C22 C23 -68.3(4)
C16 C17 C25 C27 121.0(4)
C18 C17 C25 C27 -58.4(5)
C16 C17 C25 C26 -119.3(5)
C18 C17 C25 C26 61.3(6)
C31 O1 C28 C29 19.9(9)
O1 C28 C29 C30 -15.9(11)
C28 C29 C30 C31 6.1(11)
C28 O1 C31 C30 -16.0(8)
C29 C30 C31 O1 5.9(9)
